data_1534773
loop_
_publ_author_name
'Seitz, K.'
'Peschel, S.'
'Babel, D.'

_publ_section_title
;
 Ueber die Kristallstrukturen der Cyanokomplexe (Co (N H3)6) (Fe (C N)6),
 (Co (N H3)6)2 (Ni (C N)4)3 . 2(H2 O) und (Cu (en)2) (Ni (C N)4)
;
_journal_name_full 'Zeitschrift fuer Anorganische und Allgemeine Chemie'
_journal_page_first 929
_journal_page_last 934
_journal_volume 627
_journal_year 2001
_chemical_formula_sum 'C12 H40 Co2 N24 Ni3 O2'
_chemical_name_systematic '(Co (N H3)6)2 (Ni (C N)4)3 (H2 O)2'
_space_group_IT_number 2
_symmetry_space_group_name_Hall '-P 1'
_symmetry_space_group_name_H-M 'P -1'
_cell_angle_alpha 86.32
_cell_angle_beta 100.13
_cell_angle_gamma 90.54
_cell_formula_units_Z 1
_cell_length_a 8.057
_cell_length_b 8.557
_cell_length_c 12.053
_cell_volume 816.337
_citation_journal_id_ASTM ZAACAB
_cod_data_source_file Seitz_ZAACAB_2001_49.cif
_cod_data_source_block C12H40Co2N24Ni3O2
_cod_database_code 1534773

loop_
_symmetry_equiv_pos_as_xyz
x,y,z
-x,-y,-z

loop_
_atom_site_label
_atom_site_type_symbol
_atom_site_fract_x
_atom_site_fract_y
_atom_site_fract_z
_atom_site_occupancy
_atom_site_U_iso_or_equiv
H15 H+1 0.1838 0.165 0.6252 1 0.0
N12 N-1 0.373 1.2991 0.216 1 0.0
H4 H+1 0.2835 0.5101 -0.0392 1 0.0
H16 H+1 0.238 -0.146 0.4767 1 0.0
H9 H+1 0.067 0.5786 0.1916 1 0.0
N7 N-1 0.1266 0.5307 0.4172 1 0.0
H18 H+1 0.226 -0.1853 0.5863 1 0.0
H12 H+1 0.1879 0.11 0.38 1 0.0
O1 O-2 0.782 0.3954 0.306 1 0.0
H19 H+1 0.6732 0.429 0.2716 1 0.0
H3 H+1 -0.03 0.775 -0.0545 1 0.0
H10 H+1 0.087 0.2305 0.396 1 0.0
Co1 Co+3 0 0.5 0 1 0.0
Ni1 Ni+2 0.5 0.5 0.5 1 0.0
C4 C 0.7045 0.063 0.1589 1 0.0
N11 N-1 0.6186 0.664 0.1309 1 0.0
N3 N-3 0.0462 0.4897 0.1647 1 0.0
C2 C 0.4669 0.2922 0.5446 1 0.0
C6 C 0.421 0.1778 0.202 1 0.0
N2 N-3 0.2339 0.5668 0.0003 1 0.0
H14 H+1 0.047 0.133 0.6754 1 0.0
H8 H+1 -0.0348 0.451 0.194 1 0.0
N6 N-3 0.2173 -0.1092 0.5366 1 0.0
H5 H+1 0.247 0.6611 -0.0233 1 0.0
H20 H+1 0.819 0.47 0.3592 1 0.0
N10 N-1 0.8342 1.1135 0.152 1 0.0
H11 H+1 0.029 0.125 0.3187 1 0.0
C3 C 0.2845 0.8966 0.1932 1 0.0
Co2 Co+3 0 0 0.5 1 0.0
N1 N-3 -0.0693 0.721 -0.0033 1 0.0
N9 N-1 0.1577 0.8459 0.2077 1 0.0
C5 C 0.5698 0.7832 0.1474 1 0.0
H6 H+1 0.2891 0.5567 0.0673 1 0.0
H1 H+1 -0.032 0.762 0.0585 1 0.0
N5 N-3 0.0773 0.1544 0.6119 1 0.0
H2 H+1 -0.1753 0.735 -0.0164 1 0.0
H13 H+1 0.036 0.2441 0.588 1 0.0
C1 C 0.2693 0.5192 0.4465 1 0.0
H17 H+1 0.2973 -0.0467 0.5584 1 0.0
N8 N-1 0.4428 0.1639 0.5704 1 0.0
N4 N-3 0.0871 0.1337 0.384 1 0.0
Ni2 Ni+2 0.49452 0.97989 0.17524 1 0.0
H7 H+1 0.1318 0.4324 0.1901 1 0.0
